data_4002549
loop_
_publ_author_name
'Breard, Y.'
'Michel, C.'
'Maignan, A.'
'Studer, F.'
'Raveau, B.'

_publ_section_title
;
 First series of transition-metal-layered oxycarbonates: Sr4 Fe2-x Mx O6 C
 O3 (M = Sc, Ni, Co)
;
_journal_name_full 'Chemistry of Materials (1,1989-)'
_journal_page_first 1273
_journal_page_last 1282
_journal_volume 15
_journal_year 2003
_chemical_formula_sum 'C O9 Sc2 Sr4'
_chemical_name_systematic 'Sr4 Sc2 O6 (C O3)'
_space_group_IT_number 139
_symmetry_space_group_name_Hall '-I 4 2'
_symmetry_space_group_name_H-M 'I 4/m m m'
_cell_angle_alpha 90
_cell_angle_beta 90
_cell_angle_gamma 90
_cell_formula_units_Z 2
_cell_length_a 4.0529
_cell_length_b 4.0529
_cell_length_c 27.401
_cell_volume 450.089
_citation_journal_id_ASTM CMATEX
_cod_data_source_file Breard_CMATEX_2003_306.cif
_cod_data_source_block C1O9Sc2Sr4
_cod_original_cell_volume 450.0887
_cod_original_formula_sum 'C1 O9 Sc2 Sr4'
_cod_database_code 4002549

loop_
_symmetry_equiv_pos_as_xyz
x,y,z
-y,x,z
-x,-y,z
y,-x,z
x,-y,-z
y,x,-z
-x,y,-z
-y,-x,-z
-x,-y,-z
y,-x,-z
x,y,-z
-y,x,-z
-x,y,z
-y,-x,z
x,-y,z
y,x,z
x+1/2,y+1/2,z+1/2
-y+1/2,x+1/2,z+1/2
-x+1/2,-y+1/2,z+1/2
y+1/2,-x+1/2,z+1/2
x+1/2,-y+1/2,-z+1/2
y+1/2,x+1/2,-z+1/2
-x+1/2,y+1/2,-z+1/2
-y+1/2,-x+1/2,-z+1/2
-x+1/2,-y+1/2,-z+1/2
y+1/2,-x+1/2,-z+1/2
x+1/2,y+1/2,-z+1/2
-y+1/2,x+1/2,-z+1/2
-x+1/2,y+1/2,z+1/2
-y+1/2,-x+1/2,z+1/2
x+1/2,-y+1/2,z+1/2
y+1/2,x+1/2,z+1/2

loop_
_atom_site_label
_atom_site_type_symbol
_atom_site_fract_x
_atom_site_fract_y
_atom_site_fract_z
_atom_site_occupancy
_atom_site_U_iso_or_equiv
O2 O-2 0 0.5 0.1271 1 0.0
Sc1 Sc+3 0 0 0.1388 1 0.0
O6 O-2 0.357 0 0 0.21 0.0
Sr2 Sr+2 0 0 0.7016 1 0.0
O3 O-2 0 0 0.059 0.08 0.0
O5 O-2 0.128 0 0.0407 0.21 0.0
Sr1 Sr+2 0 0 0.5705 1 0.0
C1 C+4 0 0 0 1 0.0
O1 O-2 0 0 0.2117 1 0.0
O4 O-2 0.304 0 -0.012 0.04 0.0
